data_1530512
loop_
_publ_author_name
'Onoda, M.'
'Wada, H.'

_publ_section_title
;
 The titanium-sulphur system: structures of Ti6.9 S9 (18H) and Ti8.2 S11
 (33R) and the unit cells of 45R and 57R types of titanium sulphide
;
_journal_name_full 'Journal of the Less-Common Metals'
_journal_page_first 195
_journal_page_last 207
_journal_volume 132
_journal_year 1987
_chemical_formula_sum 'S11 Ti8.2'
_chemical_name_systematic 'Ti8.2 S11'
_space_group_IT_number 166
_symmetry_space_group_name_Hall '-R 3 2"'
_symmetry_space_group_name_H-M 'R -3 m :H'
_cell_angle_alpha 90
_cell_angle_beta 90
_cell_angle_gamma 120
_cell_formula_units_Z 3
_cell_length_a 3.4342
_cell_length_b 3.4342
_cell_length_c 94.61
_cell_volume 966.315
_citation_journal_id_ASTM JCOMAH
_cod_data_source_file Onoda_JCOMAH_1987_1455.cif
_cod_data_source_block S11Ti8.2
_cod_original_cell_volume 966.3153
_cod_database_code 1530512

loop_
_symmetry_equiv_pos_as_xyz
x,y,z
-y,x-y,z
-x+y,-x,z
y,x,-z
-x,-x+y,-z
x-y,-y,-z
-x,-y,-z
y,-x+y,-z
x-y,x,-z
-y,-x,z
x,x-y,z
-x+y,y,z
x+2/3,y+1/3,z+1/3
-y+2/3,x-y+1/3,z+1/3
-x+y+2/3,-x+1/3,z+1/3
y+2/3,x+1/3,-z+1/3
-x+2/3,-x+y+1/3,-z+1/3
x-y+2/3,-y+1/3,-z+1/3
-x+2/3,-y+1/3,-z+1/3
y+2/3,-x+y+1/3,-z+1/3
x-y+2/3,x+1/3,-z+1/3
-y+2/3,-x+1/3,z+1/3
x+2/3,x-y+1/3,z+1/3
-x+y+2/3,y+1/3,z+1/3
x+1/3,y+2/3,z+2/3
-y+1/3,x-y+2/3,z+2/3
-x+y+1/3,-x+2/3,z+2/3
y+1/3,x+2/3,-z+2/3
-x+1/3,-x+y+2/3,-z+2/3
x-y+1/3,-y+2/3,-z+2/3
-x+1/3,-y+2/3,-z+2/3
y+1/3,-x+y+2/3,-z+2/3
x-y+1/3,x+2/3,-z+2/3
-y+1/3,-x+2/3,z+2/3
x+1/3,x-y+2/3,z+2/3
-x+y+1/3,y+2/3,z+2/3

loop_
_atom_site_label
_atom_site_type_symbol
_atom_site_fract_x
_atom_site_fract_y
_atom_site_fract_z
_atom_site_occupancy
_atom_site_U_iso_or_equiv
Ti1 Ti+2 0 0 0 1 0.0
S1 S-2 0 0 0.3182 1 0.0
S2 S-2 0 0 0.3804 1 0.0
Ti6 Ti+2 0 0 0.1537 0.7 0.0
Ti4 Ti+2 0 0 0.2433 0.52 0.0
S5 S-2 0 0 0.1982 1 0.0
Ti2 Ti+2 0 0 0.0312 0.44 0.0
Ti3 Ti+2 0 0 0.273 1 0.0
S3 S-2 0 0 0.0751 1 0.0
Ti5 Ti+2 0 0 0.1195 0.93 0.0
S4 S-2 0 0 0.4378 1 0.0
S6 S-2 0 0 0.5 1 0.0
